data_4341062
loop_
_publ_author_name
'Zhang, Shaowei'
'Shi, Wei'
'Li, Leilei'
'Duan, Eryue'
'Cheng, Peng'

_publ_section_title
;
 Lanthanide Coordination Polymers with &quot;fsy-type&quot; Topology Based
 on 4,4'-Azobenzoic Acid: Syntheses, Crystal Structures, and Magnetic
 Properties.
;
_journal_issue 19
_journal_name_full 'Inorganic chemistry'
_journal_page_first 10340
_journal_page_last 10346
_journal_paper_doi 10.1021/ic501395p
_journal_volume 53
_journal_year 2014
_chemical_formula_sum 'C54 H51 N9 O15 Sm2'
_chemical_formula_weight 1366.74
_chemical_name_systematic
; 
 ? 
;
_space_group_IT_number 14
_symmetry_cell_setting monoclinic
_symmetry_space_group_name_Hall '-P 2yn'
_symmetry_space_group_name_H-M 'P 1 21/n 1'
_atom_sites_solution_hydrogens geom
_atom_sites_solution_primary direct
_atom_sites_solution_secondary difmap
_audit_creation_method SHELXL-97
_cell_angle_alpha 90.00
_cell_angle_beta 95.316(3)
_cell_angle_gamma 90.00
_cell_formula_units_Z 2
_cell_length_a 16.2954(5)
_cell_length_b 8.7619(3)
_cell_length_c 20.7550(6)
_cell_measurement_reflns_used 6640
_cell_measurement_temperature 126.6(3)
_cell_measurement_theta_max 28.7860
_cell_measurement_theta_min 3.3670
_cell_volume 2950.63(16)
_computing_structure_refinement 'SHELXL-97 (Sheldrick, 1997)'
_computing_structure_solution 'SHELXS-97 (Sheldrick, 1990)'
_diffrn_ambient_temperature 126.6(3)
_diffrn_detector_area_resol_mean 16.2116
_diffrn_measured_fraction_theta_full 0.995
_diffrn_measured_fraction_theta_max 0.995
_diffrn_measurement_device_type 'SuperNova, Single source at offset, Eos'
_diffrn_measurement_method '\w scans'
_diffrn_radiation_monochromator mirror
_diffrn_radiation_source 'SuperNova (Mo) X-ray Source'
_diffrn_radiation_type MoK\a
_diffrn_radiation_wavelength 0.71073
_diffrn_reflns_av_R_equivalents 0.0530
_diffrn_reflns_av_sigmaI/netI 0.0615
_diffrn_reflns_limit_h_max 11
_diffrn_reflns_limit_h_min -19
_diffrn_reflns_limit_k_max 8
_diffrn_reflns_limit_k_min -10
_diffrn_reflns_limit_l_max 24
_diffrn_reflns_limit_l_min -24
_diffrn_reflns_number 12786
_diffrn_reflns_theta_full 25.01
_diffrn_reflns_theta_max 25.01
_diffrn_reflns_theta_min 3.33
_exptl_absorpt_coefficient_mu 2.041
_exptl_absorpt_correction_T_max 0.8219
_exptl_absorpt_correction_T_min 0.7101
_exptl_absorpt_correction_type multi-scan
_exptl_absorpt_process_details SADABS
_exptl_crystal_colour Orange
_exptl_crystal_density_diffrn 1.538
_exptl_crystal_density_method 'not measured'
_exptl_crystal_description Strip
_exptl_crystal_F_000 1364
_exptl_crystal_size_max 0.18
_exptl_crystal_size_mid 0.14
_exptl_crystal_size_min 0.10
_refine_diff_density_max 1.966
_refine_diff_density_min -1.148
_refine_diff_density_rms 0.163
_refine_ls_extinction_method none
_refine_ls_goodness_of_fit_ref 1.035
_refine_ls_hydrogen_treatment mixed
_refine_ls_matrix_type full
_refine_ls_number_parameters 409
_refine_ls_number_reflns 5182
_refine_ls_number_restraints 54
_refine_ls_restrained_S_all 1.040
_refine_ls_R_factor_all 0.0575
_refine_ls_R_factor_gt 0.0479
_refine_ls_shift/su_max 0.001
_refine_ls_shift/su_mean 0.000
_refine_ls_structure_factor_coef Fsqd
_refine_ls_weighting_details 'calc w=1/[\s^2^(Fo^2^)+(0.0544P)^2^+18.3358P] where P=(Fo^2^+2Fc^2^)/3'
_refine_ls_weighting_scheme calc
_refine_ls_wR_factor_gt 0.1168
_refine_ls_wR_factor_ref 0.1247
_reflns_number_gt 4507
_reflns_number_total 5182
_reflns_threshold_expression >2sigma(I)
_cod_data_source_file ic501395p_si_002.cif
_cod_data_source_block 1
_cod_depositor_comments
;
The following automatic conversions were performed:

'_symmetry_cell_setting' value 'Monoclinic' changed to 'monoclinic'
according to
/home/saulius/struct/COD-crude-data--automatic-downloads/rss-feeds/ACS/lib/dictionaries/cif_core.dic
dictionary named 'cif_core.dic' version 2.4.2 from
2011-04-26.

'_exptl_absorpt_correction_type' value 'Multi-scan'
changed to 'multi-scan' according to
/home/saulius/struct/COD-crude-data--automatic-downloads/rss-feeds/ACS/lib/dictionaries/cif_core.dic
dictionary named 'cif_core.dic' version 2.4.2 from 2011-04-26.

Automatic conversion script
Id: cif_fix_values 2281 2013-09-26 08:29:07Z andrius 

 Adding full bibliography for 4341062--4341068.cif.
;
_cod_original_cell_volume 2950.64(16)
_cod_original_sg_symbol_H-M P21/n
_cod_database_code 4341062

loop_
_symmetry_equiv_pos_as_xyz
'x, y, z'
'-x+1/2, y+1/2, -z+1/2'
'-x, -y, -z'
'x-1/2, -y-1/2, z-1/2'

loop_
_atom_site_label
_atom_site_type_symbol
_atom_site_fract_x
_atom_site_fract_y
_atom_site_fract_z
_atom_site_U_iso_or_equiv
_atom_site_adp_type
_atom_site_occupancy
_atom_site_symmetry_multiplicity
_atom_site_calc_flag
_atom_site_refinement_flags
_atom_site_disorder_assembly
_atom_site_disorder_group
Sm1 Sm 0.241847(17) 0.21970(3) 0.711714(14) 0.01407(13) Uani 1 1 d . . .
O1 O 0.1225(3) 0.3563(5) 0.6612(2) 0.0241(10) Uani 1 1 d . . .
O2 O 0.3714(3) 0.3182(5) 0.7479(2) 0.0221(10) Uani 1 1 d . . .
O3 O 0.3203(3) 0.0342(5) 0.6579(2) 0.0226(10) Uani 1 1 d . . .
O4 O 0.1784(2) 0.2978(4) 0.8039(2) 0.0180(9) Uani 1 1 d . . .
O5 O 0.1349(2) 0.0405(5) 0.7016(2) 0.0227(10) Uani 1 1 d . . .
O6 O 0.2895(2) 0.0272(5) 0.79582(19) 0.0175(9) Uani 1 1 d . . .
O7 O 0.2768(3) 0.3214(5) 0.6098(2) 0.0312(11) Uani 1 1 d . . .
O8 O 0.3920(5) 0.6659(11) 0.4327(5) 0.033(2) Uani 0.50 1 d P . .
N1 N -0.0155(4) 0.9349(6) 0.4989(3) 0.0292(13) Uani 1 1 d . . .
N2 N 0.7572(5) 0.4605(9) 0.8394(3) 0.0525(17) Uani 1 1 d U . .
N3 N 0.7129(5) -0.1386(9) 0.6884(4) 0.0545(18) Uani 1 1 d U . .
N4 N 0.3493(8) 0.2725(14) 0.5259(5) 0.049(3) Uani 0.67 1 d P A 1
N5 N 0.2619(6) 0.5916(11) 0.4178(5) 0.016(2) Uani 0.50 1 d PU . .
N6 N 0.3842(11) 0.338(2) 0.5520(9) 0.026(4) Uani 0.33 1 d PU A 2
C1 C 0.1493(4) 0.4901(7) 0.6653(3) 0.0191(13) Uani 1 1 d . . .
C2 C 0.1082(4) 0.6074(7) 0.6198(3) 0.0197(13) Uani 1 1 d . . .
C3 C 0.1476(4) 0.7463(7) 0.6099(3) 0.0229(14) Uani 1 1 d . . .
H3 H 0.1999 0.7648 0.6302 0.027 Uiso 1 1 calc R A .
C4 C 0.1091(4) 0.8556(7) 0.5701(3) 0.0232(14) Uani 1 1 d . . .
H4 H 0.1350 0.9484 0.5640 0.028 Uiso 1 1 calc R . .
C5 C 0.0310(4) 0.8261(7) 0.5388(3) 0.0258(15) Uani 1 1 d . . .
C6 C -0.0055(4) 0.6857(8) 0.5458(4) 0.0331(17) Uani 1 1 d . . .
H6 H -0.0560 0.6645 0.5229 0.040 Uiso 1 1 calc R . .
C7 C 0.0321(4) 0.5763(8) 0.5864(3) 0.0298(16) Uani 1 1 d . . .
H7 H 0.0067 0.4825 0.5913 0.036 Uiso 1 1 calc R A .
C8 C 0.4041(4) 0.4283(7) 0.7798(3) 0.0192(13) Uani 1 1 d . . .
C9 C 0.4959(4) 0.4238(7) 0.7965(3) 0.0237(14) Uani 1 1 d . . .
C10 C 0.5339(4) 0.5378(9) 0.8353(4) 0.0358(18) Uani 1 1 d . . .
H10 H 0.5021 0.6141 0.8518 0.043 Uiso 1 1 calc R . .
C11 C 0.6179(5) 0.5381(10) 0.8495(4) 0.0465(17) Uani 1 1 d U . .
H11 H 0.6430 0.6115 0.8771 0.056 Uiso 1 1 calc R . .
C12 C 0.6641(6) 0.4299(12) 0.8227(5) 0.063(2) Uani 1 1 d U . .
C13 C 0.6282(5) 0.3120(11) 0.7855(5) 0.051(2) Uani 1 1 d U . .
H13 H 0.6605 0.2356 0.7696 0.062 Uiso 1 1 calc R . .
C14 C 0.5422(4) 0.3104(9) 0.7723(4) 0.0382(19) Uani 1 1 d . . .
H14 H 0.5167 0.2327 0.7473 0.046 Uiso 1 1 calc R . .
C15 C 0.3562(4) -0.0859(7) 0.6756(3) 0.0165(12) Uani 1 1 d . . .
C16 C 0.4484(4) -0.0955(8) 0.6725(3) 0.0234(14) Uani 1 1 d . . .
C17 C 0.4899(4) 0.0164(9) 0.6411(4) 0.0353(17) Uani 1 1 d . . .
H17 H 0.4609 0.0951 0.6192 0.042 Uiso 1 1 calc R . .
C18 C 0.5764(5) 0.0096(10) 0.6427(4) 0.045(2) Uani 1 1 d . . .
H18 H 0.6048 0.0829 0.6212 0.054 Uiso 1 1 calc R . .
C19 C 0.6188(5) -0.1059(12) 0.6762(4) 0.054(2) Uani 1 1 d U . .
C20 C 0.5770(6) -0.2162(11) 0.7058(4) 0.0506(18) Uani 1 1 d U . .
H20 H 0.6059 -0.2955 0.7273 0.061 Uiso 1 1 calc R . .
C21 C 0.4920(5) -0.2116(10) 0.7042(4) 0.046(2) Uani 1 1 d U . .
H21 H 0.4642 -0.2876 0.7247 0.055 Uiso 1 1 calc R . .
C22 C 0.3410(8) 0.3421(15) 0.5790(6) 0.040(3) Uani 0.67 1 d PU A 1
C23 C 0.4140(6) 0.4488(11) 0.6035(4) 0.059(3) Uani 1 1 d . . .
H23A H 0.3939 0.5509 0.6081 0.089 Uiso 0.67 1 calc PR A 1
H23B H 0.4547 0.4483 0.5729 0.089 Uiso 0.67 1 calc PR A 1
H23C H 0.4384 0.4130 0.6447 0.089 Uiso 0.67 1 calc PR A 1
H23D H 0.4669 0.4169 0.6232 0.089 Uiso 0.33 1 calc PR A 2
H23E H 0.3755 0.4529 0.6358 0.089 Uiso 0.33 1 calc PR A 2
H23F H 0.4188 0.5482 0.5847 0.089 Uiso 0.33 1 calc PR A 2
C24 C 0.4235(6) 0.2897(12) 0.4897(5) 0.062(3) Uani 1 1 d . . .
H24A H 0.4296 0.3948 0.4780 0.092 Uiso 0.67 1 calc PR A 1
H24B H 0.4172 0.2282 0.4512 0.092 Uiso 0.67 1 calc PR A 1
H24C H 0.4715 0.2571 0.5165 0.092 Uiso 0.67 1 calc PR A 1
H24D H 0.4287 0.3776 0.4627 0.092 Uiso 0.33 1 calc PR A 2
H24E H 0.3890 0.2153 0.4665 0.092 Uiso 0.33 1 calc PR A 2
H24F H 0.4770 0.2465 0.5012 0.092 Uiso 0.33 1 calc PR A 2
C25 C 0.2734(7) 0.1778(13) 0.5037(5) 0.074(3) Uani 1 1 d U . .
H25A H 0.2652 0.1012 0.5355 0.111 Uiso 0.67 1 calc PR A 1
H25B H 0.2814 0.1295 0.4632 0.111 Uiso 0.67 1 calc PR A 1
H25C H 0.2259 0.2430 0.4983 0.111 Uiso 0.67 1 calc PR A 1
H25D H 0.2681 0.0765 0.5205 0.111 Uiso 0.33 1 calc PR A 2
H25E H 0.3115 0.1767 0.4710 0.111 Uiso 0.33 1 calc PR A 2
H25F H 0.2206 0.2128 0.4851 0.111 Uiso 0.33 1 calc PR A 2
C26 C 0.3260(7) 0.6588(14) 0.4509(6) 0.019(3) Uani 0.50 1 d PU . .
C27 C 0.3083(9) 0.7350(18) 0.5152(8) 0.039(4) Uani 0.50 1 d P . .
H27A H 0.3586 0.7750 0.5364 0.059 Uiso 0.50 1 calc PR . .
H27B H 0.2857 0.6608 0.5427 0.059 Uiso 0.50 1 calc PR . .
H27C H 0.2695 0.8166 0.5065 0.059 Uiso 0.50 1 calc PR . .
C28 C 0.1817(8) 0.5738(17) 0.4429(8) 0.039(4) Uani 0.50 1 d P . .
H28A H 0.1888 0.5299 0.4854 0.058 Uiso 0.50 1 calc PR . .
H28B H 0.1476 0.5080 0.4147 0.058 Uiso 0.50 1 calc PR . .
H28C H 0.1557 0.6718 0.4450 0.058 Uiso 0.50 1 calc PR . .
C29 C 0.2751(11) 0.529(2) 0.3540(7) 0.052(5) Uani 0.50 1 d P . .
H29A H 0.3253 0.5694 0.3401 0.079 Uiso 0.50 1 calc PR . .
H29B H 0.2297 0.5567 0.3235 0.079 Uiso 0.50 1 calc PR . .
H29C H 0.2789 0.4198 0.3568 0.079 Uiso 0.50 1 calc PR . .
C30 C 0.3060(14) 0.287(3) 0.5595(11) 0.028(4) Uani 0.33 1 d PU A 2

loop_
_atom_site_aniso_label
_atom_site_aniso_U_11
_atom_site_aniso_U_22
_atom_site_aniso_U_33
_atom_site_aniso_U_23
_atom_site_aniso_U_13
_atom_site_aniso_U_12
Sm1 0.01160(18) 0.00936(18) 0.0207(2) 0.00026(11) -0.00130(13) 0.00026(11)
O1 0.020(2) 0.013(2) 0.037(3) 0.0013(19) -0.012(2) -0.0015(19)
O2 0.017(2) 0.016(2) 0.033(2) -0.0028(19) 0.0001(19) -0.0009(18)
O3 0.025(2) 0.021(2) 0.022(2) 0.0029(18) 0.0038(19) 0.004(2)
O4 0.015(2) 0.013(2) 0.026(2) 0.0007(17) 0.0038(18) 0.0010(17)
O5 0.017(2) 0.018(2) 0.032(2) -0.0021(19) -0.0041(19) -0.0035(19)
O6 0.014(2) 0.013(2) 0.024(2) -0.0016(17) -0.0061(17) -0.0001(17)
O7 0.039(3) 0.024(2) 0.032(3) 0.010(2) 0.011(2) 0.010(2)
O8 0.014(4) 0.029(5) 0.057(6) -0.004(5) 0.011(4) -0.011(4)
N1 0.033(3) 0.021(3) 0.031(3) 0.003(2) -0.009(3) 0.000(2)
N2 0.066(3) 0.046(4) 0.044(4) -0.003(3) -0.002(3) 0.004(3)
N3 0.055(3) 0.053(5) 0.057(4) 0.020(4) 0.017(4) 0.000(3)
N4 0.057(7) 0.053(7) 0.037(6) 0.005(5) 0.013(6) 0.012(6)
N5 0.016(3) 0.014(3) 0.017(3) 0.0028(19) 0.0033(19) 0.0005(19)
N6 0.026(4) 0.025(4) 0.025(4) 0.000(2) 0.003(2) -0.001(2)
C1 0.015(3) 0.019(3) 0.023(3) -0.001(3) -0.003(3) 0.003(3)
C2 0.019(3) 0.016(3) 0.022(3) -0.003(3) -0.003(3) 0.004(3)
C3 0.023(3) 0.019(3) 0.025(3) -0.003(3) -0.007(3) 0.002(3)
C4 0.023(3) 0.016(3) 0.029(3) 0.003(3) -0.003(3) -0.001(3)
C5 0.029(4) 0.016(3) 0.030(4) 0.003(3) -0.006(3) 0.009(3)
C6 0.029(4) 0.022(4) 0.045(4) 0.001(3) -0.019(3) -0.001(3)
C7 0.030(4) 0.016(3) 0.041(4) 0.004(3) -0.013(3) -0.002(3)
C8 0.014(3) 0.016(3) 0.028(3) 0.004(3) -0.002(3) 0.000(3)
C9 0.017(3) 0.021(3) 0.032(4) 0.010(3) -0.004(3) -0.003(3)
C10 0.027(4) 0.037(4) 0.040(4) 0.009(3) -0.012(3) -0.015(3)
C11 0.043(3) 0.050(4) 0.043(5) 0.008(3) -0.015(3) -0.018(3)
C12 0.061(2) 0.065(3) 0.063(3) 0.0093(18) 0.0025(18) -0.0036(17)
C13 0.028(4) 0.049(5) 0.079(6) 0.008(3) 0.008(4) 0.015(3)
C14 0.018(3) 0.035(4) 0.061(5) 0.000(4) 0.003(4) 0.003(3)
C15 0.020(3) 0.011(3) 0.019(3) -0.002(2) 0.000(2) 0.000(3)
C16 0.016(3) 0.028(3) 0.026(3) -0.005(3) 0.001(3) -0.003(3)
C17 0.029(4) 0.034(4) 0.044(4) -0.004(3) 0.007(3) -0.010(3)
C18 0.040(4) 0.050(5) 0.049(5) -0.014(4) 0.022(4) -0.026(4)
C19 0.044(3) 0.076(6) 0.042(5) -0.013(4) 0.009(4) -0.012(4)
C20 0.043(2) 0.056(3) 0.053(3) 0.0019(18) 0.0047(19) 0.0055(18)
C21 0.038(3) 0.046(5) 0.053(5) 0.022(4) 0.003(4) 0.008(3)
C22 0.041(3) 0.039(3) 0.041(3) 0.003(2) 0.004(2) 0.001(2)
C23 0.081(7) 0.048(5) 0.048(5) 0.006(4) 0.005(5) -0.025(5)
C24 0.071(7) 0.066(7) 0.053(6) 0.001(5) 0.033(5) -0.002(5)
C25 0.101(9) 0.078(7) 0.040(5) -0.004(5) -0.014(5) -0.046(7)
C26 0.021(3) 0.016(3) 0.019(3) 0.0014(19) 0.0019(19) 0.0010(19)
C27 0.033(8) 0.043(9) 0.042(9) -0.027(7) 0.008(7) 0.017(7)
C28 0.013(6) 0.027(8) 0.077(11) 0.012(8) 0.008(7) -0.003(6)
C29 0.053(10) 0.067(12) 0.033(9) -0.016(8) -0.018(8) -0.004(9)
C30 0.028(4) 0.028(4) 0.029(4) 0.002(2) 0.003(2) 0.001(2)

loop_
_atom_type_symbol
_atom_type_description
_atom_type_scat_dispersion_real
_atom_type_scat_dispersion_imag
_atom_type_scat_source
C C 0.0033 0.0016 'International Tables Vol C Tables 4.2.6.8 and 6.1.1.4'
H H 0.0000 0.0000 'International Tables Vol C Tables 4.2.6.8 and 6.1.1.4'
Sm Sm -0.1638 3.4418 'International Tables Vol C Tables 4.2.6.8 and 6.1.1.4'
N N 0.0061 0.0033 'International Tables Vol C Tables 4.2.6.8 and 6.1.1.4'
O O 0.0106 0.0060 'International Tables Vol C Tables 4.2.6.8 and 6.1.1.4'

loop_
_geom_angle_atom_site_label_1
_geom_angle_atom_site_label_2
_geom_angle_atom_site_label_3
_geom_angle
_geom_angle_site_symmetry_1
_geom_angle_site_symmetry_3
O2 Sm1 O5 156.71(15) . .
O2 Sm1 O4 94.75(14) . .
O5 Sm1 O4 83.63(15) . .
O2 Sm1 O3 84.01(15) . .
O5 Sm1 O3 85.89(15) . .
O4 Sm1 O3 149.80(14) . .
O2 Sm1 O7 82.28(16) . .
O5 Sm1 O7 113.81(16) . .
O4 Sm1 O7 139.55(15) . .
O3 Sm1 O7 70.35(15) . .
O2 Sm1 O1 128.12(15) . .
O5 Sm1 O1 74.54(14) . .
O4 Sm1 O1 79.30(15) . .
O3 Sm1 O1 124.71(14) . .
O7 Sm1 O1 71.62(16) . .
O2 Sm1 O6 79.17(14) . .
O5 Sm1 O6 77.89(14) . .
O4 Sm1 O6 76.14(14) . .
O3 Sm1 O6 73.99(14) . .
O7 Sm1 O6 141.15(14) . .
O1 Sm1 O6 144.72(14) . .
O2 Sm1 O6 79.25(13) . 2_556
O5 Sm1 O6 121.39(13) . 2_556
O4 Sm1 O6 70.61(13) . 2_556
O3 Sm1 O6 137.81(13) . 2_556
O7 Sm1 O6 69.21(14) . 2_556
O1 Sm1 O6 49.92(13) . 2_556
O6 Sm1 O6 138.30(8) . 2_556
O2 Sm1 C1 103.28(16) . .
O5 Sm1 C1 99.03(16) . .
O4 Sm1 C1 77.31(15) . .
O3 Sm1 C1 132.44(15) . .
O7 Sm1 C1 64.43(16) . .
O1 Sm1 C1 24.91(15) . .
O6 Sm1 C1 153.45(15) . .
O6 Sm1 C1 25.58(14) 2_556 .
C1 O1 Sm1 99.9(3) . .
C8 O2 Sm1 141.0(4) . .
C15 O3 Sm1 133.7(4) . .
C15 O4 Sm1 138.9(4) 2_556 .
C8 O5 Sm1 153.5(4) 2_546 .
C1 O6 Sm1 142.6(4) 2_546 .
C1 O6 Sm1 85.1(3) 2_546 2_546
Sm1 O6 Sm1 125.37(15) . 2_546
C30 O7 C22 38.3(10) . .
C30 O7 Sm1 143.0(11) . .
C22 O7 Sm1 139.1(6) . .
N1 N1 C5 113.4(7) 3_576 .
N3 N2 C12 101.8(8) 2_656 .
N2 N3 C19 103.4(8) 2_646 .
C22 N4 C24 122.8(13) . .
C22 N4 C25 112.0(12) . .
C24 N4 C25 125.1(10) . .
C26 N5 C28 123.2(11) . .
C26 N5 C29 117.2(11) . .
C28 N5 C29 119.5(12) . .
C30 N6 C23 112.0(17) . .
C30 N6 C24 117.7(18) . .
C23 N6 C24 129.9(14) . .
O1 C1 O6 122.3(5) . 2_556
O1 C1 C2 117.6(5) . .
O6 C1 C2 120.1(5) 2_556 .
O1 C1 Sm1 55.2(3) . .
O6 C1 Sm1 69.3(3) 2_556 .
C2 C1 Sm1 160.6(4) . .
C7 C2 C3 119.8(6) . .
C7 C2 C1 120.1(6) . .
C3 C2 C1 120.1(5) . .
C4 C3 C2 120.2(6) . .
C4 C3 H3 119.9 . .
C2 C3 H3 119.9 . .
C3 C4 C5 119.6(6) . .
C3 C4 H4 120.2 . .
C5 C4 H4 120.2 . .
C6 C5 C4 119.9(6) . .
C6 C5 N1 116.4(6) . .
C4 C5 N1 123.7(6) . .
C5 C6 C7 120.7(6) . .
C5 C6 H6 119.6 . .
C7 C6 H6 119.6 . .
C6 C7 C2 119.5(6) . .
C6 C7 H7 120.3 . .
C2 C7 H7 120.3 . .
O5 C8 O2 124.1(5) 2_556 .
O5 C8 C9 118.2(5) 2_556 .
O2 C8 C9 117.7(5) . .
C14 C9 C10 120.1(6) . .
C14 C9 C8 120.3(6) . .
C10 C9 C8 119.6(6) . .
C11 C10 C9 120.4(8) . .
C11 C10 H10 119.8 . .
C9 C10 H10 119.8 . .
C12 C11 C10 119.3(8) . .
C12 C11 H11 120.4 . .
C10 C11 H11 120.4 . .
C11 C12 C13 121.7(9) . .
C11 C12 N2 110.8(8) . .
C13 C12 N2 127.4(9) . .
C12 C13 C14 118.6(9) . .
C12 C13 H13 120.7 . .
C14 C13 H13 120.7 . .
C9 C14 C13 119.7(8) . .
C9 C14 H14 120.2 . .
C13 C14 H14 120.2 . .
O3 C15 O4 124.9(5) . 2_546
O3 C15 C16 118.5(5) . .
O4 C15 C16 116.6(5) 2_546 .
C21 C16 C17 119.7(7) . .
C21 C16 C15 119.5(6) . .
C17 C16 C15 120.7(6) . .
C16 C17 C18 119.3(7) . .
C16 C17 H17 120.3 . .
C18 C17 H17 120.3 . .
C19 C18 C17 119.9(8) . .
C19 C18 H18 120.1 . .
C17 C18 H18 120.1 . .
C20 C19 C18 120.0(8) . .
C20 C19 N3 108.8(8) . .
C18 C19 N3 131.1(8) . .
C19 C20 C21 120.8(9) . .
C19 C20 H20 119.6 . .
C21 C20 H20 119.6 . .
C16 C21 C20 120.3(8) . .
C16 C21 H21 119.8 . .
C20 C21 H21 119.8 . .
N4 C22 O7 121.0(13) . .
N4 C22 C23 115.4(12) . .
O7 C22 C23 123.5(10) . .
N6 C23 C22 35.8(8) . .
N6 C23 H23A 125.9 . .
C22 C23 H23A 109.5 . .
N6 C23 H23B 73.8 . .
C22 C23 H23B 109.5 . .
H23A C23 H23B 109.5 . .
N6 C23 H23C 120.2 . .
C22 C23 H23C 109.5 . .
H23A C23 H23C 109.5 . .
H23B C23 H23C 109.5 . .
N6 C23 H23D 109.5 . .
C22 C23 H23D 126.2 . .
H23A C23 H23D 122.1 . .
H23B C23 H23D 68.4 . .
H23C C23 H23D 41.1 . .
N6 C23 H23E 109.5 . .
C22 C23 H23E 73.8 . .
H23A C23 H23E 69.2 . .
H23B C23 H23E 176.7 . .
H23C C23 H23E 68.6 . .
H23D C23 H23E 109.5 . .
N6 C23 H23F 109.5 . .
C22 C23 H23F 120.0 . .
H23A C23 H23F 40.3 . .
H23B C23 H23F 69.4 . .
H23C C23 H23F 128.0 . .
H23D C23 H23F 109.5 . .
H23E C23 H23F 109.5 . .
N4 C24 N6 36.0(7) . .
N4 C24 H24A 109.5 . .
N6 C24 H24A 90.6 . .
N4 C24 H24B 109.5 . .
N6 C24 H24B 145.4 . .
H24A C24 H24B 109.5 . .
N4 C24 H24C 109.5 . .
N6 C24 H24C 88.5 . .
H24A C24 H24C 109.5 . .
H24B C24 H24C 109.5 . .
N4 C24 H24D 119.7 . .
N6 C24 H24D 109.5 . .
H24A C24 H24D 21.0 . .
H24B C24 H24D 88.5 . .
H24C C24 H24D 117.6 . .
N4 C24 H24E 73.7 . .
N6 C24 H24E 109.5 . .
H24A C24 H24E 126.5 . .
H24B C24 H24E 36.0 . .
H24C C24 H24E 119.7 . .
H24D C24 H24E 109.5 . .
N4 C24 H24F 126.5 . .
N6 C24 H24F 109.5 . .
H24A C24 H24F 109.1 . .
H24B C24 H24F 90.7 . .
H24C C24 H24F 21.0 . .
H24D C24 H24F 109.5 . .
H24E C24 H24F 109.5 . .
N4 C25 C30 39.6(9) . .
N4 C25 H25A 109.5 . .
C30 C25 H25A 88.7 . .
N4 C25 H25B 109.5 . .
C30 C25 H25B 149.0 . .
H25A C25 H25B 109.5 . .
N4 C25 H25C 109.5 . .
C30 C25 H25C 86.4 . .
H25A C25 H25C 109.5 . .
H25B C25 H25C 109.5 . .
N4 C25 H25D 119.4 . .
C30 C25 H25D 109.5 . .
H25A C25 H25D 23.2 . .
H25B C25 H25D 86.3 . .
H25C C25 H25D 119.5 . .
N4 C25 H25E 70.1 . .
C30 C25 H25E 109.5 . .
H25A C25 H25E 128.3 . .
H25B C25 H25E 39.6 . .
H25C C25 H25E 119.4 . .
H25D C25 H25E 109.5 . .
N4 C25 H25F 128.2 . .
C30 C25 H25F 109.5 . .
H25A C25 H25F 108.8 . .
H25B C25 H25F 88.8 . .
H25C C25 H25F 23.1 . .
H25D C25 H25F 109.5 . .
H25E C25 H25F 109.5 . .
O8 C26 N5 123.6(12) . .
O8 C26 C27 120.4(12) . .
N5 C26 C27 115.9(11) . .
C26 C27 H27A 109.5 . .
C26 C27 H27B 109.5 . .
H27A C27 H27B 109.5 . .
C26 C27 H27C 109.5 . .
H27A C27 H27C 109.5 . .
H27B C27 H27C 109.5 . .
N5 C28 H28A 109.5 . .
N5 C28 H28B 109.5 . .
H28A C28 H28B 109.5 . .
N5 C28 H28C 109.5 . .
H28A C28 H28C 109.5 . .
H28B C28 H28C 109.5 . .
N5 C29 H29A 109.5 . .
N5 C29 H29B 109.5 . .
H29A C29 H29B 109.5 . .
N5 C29 H29C 109.5 . .
H29A C29 H29C 109.5 . .
H29B C29 H29C 109.5 . .
O7 C30 N6 117(2) . .
O7 C30 C25 130.8(19) . .
N6 C30 C25 111.8(19) . .

loop_
_geom_bond_atom_site_label_1
_geom_bond_atom_site_label_2
_geom_bond_distance
_geom_bond_site_symmetry_2
Sm1 O2 2.340(4) .
Sm1 O5 2.340(4) .
Sm1 O4 2.359(4) .
Sm1 O3 2.406(4) .
Sm1 O7 2.412(5) .
Sm1 O1 2.436(4) .
Sm1 O6 2.499(4) .
Sm1 O6 2.744(4) 2_556
Sm1 C1 2.923(6) .
O1 C1 1.250(7) .
O2 C8 1.259(7) .
O3 C15 1.242(7) .
O4 C15 1.258(7) 2_556
O5 C8 1.252(7) 2_546
O6 C1 1.267(7) 2_546
O6 Sm1 2.744(4) 2_546
O7 C30 1.22(2) .
O7 C22 1.288(14) .
O8 C26 1.174(15) .
N1 N1 1.247(11) 3_576
N1 C5 1.432(8) .
N2 N3 1.172(10) 2_656
N2 C12 1.549(12) .
N3 N2 1.172(10) 2_646
N3 C19 1.557(11) .
N4 C22 1.278(17) .
N4 C24 1.490(14) .
N4 C25 1.524(16) .
N5 C26 1.334(15) .
N5 C28 1.460(16) .
N5 C29 1.466(18) .
N6 C30 1.37(3) .
N6 C23 1.49(2) .
N6 C24 1.55(2) .
C1 O6 1.267(7) 2_556
C1 C2 1.510(8) .
C2 C7 1.391(9) .
C2 C3 1.400(9) .
C3 C4 1.377(9) .
C3 H3 0.9300 .
C4 C5 1.399(9) .
C4 H4 0.9300 .
C5 C6 1.380(10) .
C6 C7 1.382(9) .
C6 H6 0.9300 .
C7 H7 0.9300 .
C8 O5 1.252(7) 2_556
C8 C9 1.504(8) .
C9 C14 1.371(10) .
C9 C10 1.392(10) .
C10 C11 1.374(10) .
C10 H10 0.9300 .
C11 C12 1.361(13) .
C11 H11 0.9300 .
C12 C13 1.386(14) .
C13 C14 1.403(11) .
C13 H13 0.9300 .
C14 H14 0.9300 .
C15 O4 1.258(7) 2_546
C15 C16 1.512(8) .
C16 C21 1.374(10) .
C16 C17 1.387(10) .
C17 C18 1.408(10) .
C17 H17 0.9300 .
C18 C19 1.378(13) .
C18 H18 0.9300 .
C19 C20 1.361(13) .
C20 C21 1.384(12) .
C20 H20 0.9300 .
C21 H21 0.9300 .
C22 C23 1.561(16) .
C23 H23A 0.9600 .
C23 H23B 0.9600 .
C23 H23C 0.9600 .
C23 H23D 0.9600 .
C23 H23E 0.9600 .
C23 H23F 0.9600 .
C24 H24A 0.9600 .
C24 H24B 0.9600 .
C24 H24C 0.9600 .
C24 H24D 0.9600 .
C24 H24E 0.9600 .
C24 H24F 0.9600 .
C25 C30 1.56(3) .
C25 H25A 0.9600 .
C25 H25B 0.9600 .
C25 H25C 0.9600 .
C25 H25D 0.9600 .
C25 H25E 0.9600 .
C25 H25F 0.9600 .
C26 C27 1.542(18) .
C27 H27A 0.9600 .
C27 H27B 0.9600 .
C27 H27C 0.9600 .
C28 H28A 0.9600 .
C28 H28B 0.9600 .
C28 H28C 0.9600 .
C29 H29A 0.9600 .
C29 H29B 0.9600 .
C29 H29C 0.9600 .
